data_4506759
loop_
_publ_author_name
'Manna, Paulami'
'Tripuramallu, Bharat Kumar'
'Das, Samar K.'

_publ_section_title
;
 Synthesis, Structural Characterization, and Magnetic Properties of a New
 Series of Coordination Polymers: Importance of Steric Hindrance at the
 Coordination Sphere
;
_journal_issue 9
_journal_name_full 'Crystal Growth &amp; Design'
_journal_page_first 4607
_journal_paper_doi 10.1021/cg300800h
_journal_volume 12
_journal_year 2012
_chemical_formula_moiety 'C26 H17 Co F6 N2 O4'
_chemical_formula_sum 'C26 H17 Co F6 N2 O4'
_chemical_formula_weight 594.35
_chemical_name_systematic
;
 ?
;
_space_group_IT_number 13
_symmetry_cell_setting monoclinic
_symmetry_space_group_name_Hall '-P 2yc'
_symmetry_space_group_name_H-M 'P 1 2/c 1'
_atom_sites_solution_hydrogens geom
_atom_sites_solution_primary direct
_atom_sites_solution_secondary difmap
_audit_creation_method SHELXL-97
_cell_angle_alpha 90.00
_cell_angle_beta 102.4320(10)
_cell_angle_gamma 90.00
_cell_formula_units_Z 4
_cell_length_a 14.7453(11)
_cell_length_b 7.6151(6)
_cell_length_c 23.8558(17)
_cell_measurement_reflns_used 8871
_cell_measurement_temperature 293(2)
_cell_measurement_theta_max 25.95
_cell_measurement_theta_min 2.47
_cell_volume 2615.9(3)
_computing_structure_refinement 'SHELXL-97 (Sheldrick, 1997)'
_computing_structure_solution 'SHELXS-97 (Sheldrick, 1990)'
_diffrn_ambient_temperature 293(2)
_diffrn_measured_fraction_theta_full 1.000
_diffrn_measured_fraction_theta_max 1.000
_diffrn_radiation_monochromator graphite
_diffrn_radiation_source 'fine-focus sealed tube'
_diffrn_radiation_type MoK\a
_diffrn_radiation_wavelength 0.71073
_diffrn_reflns_av_R_equivalents 0.0696
_diffrn_reflns_av_sigmaI/netI 0.0521
_diffrn_reflns_limit_h_max 17
_diffrn_reflns_limit_h_min -17
_diffrn_reflns_limit_k_max 9
_diffrn_reflns_limit_k_min -9
_diffrn_reflns_limit_l_max 28
_diffrn_reflns_limit_l_min -28
_diffrn_reflns_number 24080
_diffrn_reflns_theta_full 25.00
_diffrn_reflns_theta_max 25.00
_diffrn_reflns_theta_min 1.41
_exptl_absorpt_coefficient_mu 0.734
_exptl_absorpt_correction_T_max 0.9302
_exptl_absorpt_correction_T_min 0.7579
_exptl_absorpt_correction_type empirical
_exptl_crystal_colour Red
_exptl_crystal_density_diffrn 1.509
_exptl_crystal_density_method 'not measured'
_exptl_crystal_description Block
_exptl_crystal_F_000 1200
_exptl_crystal_size_max 0.40
_exptl_crystal_size_mid 0.20
_exptl_crystal_size_min 0.10
_platon_squeeze_details
;
;
_refine_diff_density_max 0.458
_refine_diff_density_min -0.398
_refine_diff_density_rms 0.082
_refine_ls_extinction_method none
_refine_ls_goodness_of_fit_ref 0.991
_refine_ls_hydrogen_treatment mixed
_refine_ls_matrix_type full
_refine_ls_number_parameters 356
_refine_ls_number_reflns 4613
_refine_ls_number_restraints 0
_refine_ls_restrained_S_all 0.991
_refine_ls_R_factor_all 0.0658
_refine_ls_R_factor_gt 0.0550
_refine_ls_shift/su_max 0.000
_refine_ls_shift/su_mean 0.000
_refine_ls_structure_factor_coef Fsqd
_refine_ls_weighting_details 'calc w=1/[\s^2^(Fo^2^)+(0.0547P)^2^+7.1605P] where P=(Fo^2^+2Fc^2^)/3'
_refine_ls_weighting_scheme calc
_refine_ls_wR_factor_gt 0.1216
_refine_ls_wR_factor_ref 0.1284
_reflns_number_gt 4045
_reflns_number_total 4613
_reflns_threshold_expression >2sigma(I)
_cod_data_source_file cg300800h_si_002.cif
_cod_data_source_block Compound-1
_cod_depositor_comments
;
The following automatic conversions were performed:

'_symmetry_cell_setting' value 'Monoclinic' changed to 'monoclinic'
according to /home/saulius/struct/CIF-dictionaries/cif_core.dic
dictionary named 'cif_core.dic' version 2.4.2 from 2011-04-26.

Automatic conversion script
Id: cif_fix_values 1891 2012-01-12 08:04:46Z andrius 
;
_cod_original_sg_symbol_H-M P2/c
_cod_database_code 4506759

loop_
_symmetry_equiv_pos_as_xyz
'x, y, z'
'-x, y, -z+1/2'
'-x, -y, -z'
'x, -y, z-1/2'

loop_
_atom_site_label
_atom_site_type_symbol
_atom_site_fract_x
_atom_site_fract_y
_atom_site_fract_z
_atom_site_U_iso_or_equiv
_atom_site_adp_type
_atom_site_occupancy
_atom_site_symmetry_multiplicity
_atom_site_calc_flag
_atom_site_refinement_flags
Co1 Co 0.43315(3) 1.14515(6) 0.48805(2) 0.01242(15) Uani 1 1 d .
F1 F 0.19518(15) 0.1649(3) 0.28056(9) 0.0240(5) Uani 1 1 d .
F2 F 0.07443(14) 0.2013(3) 0.21365(9) 0.0245(5) Uani 1 1 d .
F3 F 0.09640(15) 0.3628(3) 0.28917(9) 0.0247(5) Uani 1 1 d .
F5 F 0.05370(14) 0.5965(3) 0.20441(10) 0.0247(5) Uani 1 1 d .
F4 F 0.16207(15) 0.6720(3) 0.16218(9) 0.0251(5) Uani 1 1 d .
F6 F 0.08171(16) 0.4414(3) 0.13516(9) 0.0297(6) Uani 1 1 d .
O4 O 0.38991(18) 0.0027(3) 0.04807(11) 0.0208(6) Uani 1 1 d .
O3 O 0.48766(17) 0.2301(3) 0.06556(11) 0.0197(6) Uani 1 1 d .
O1 O 0.38513(18) 0.9475(3) 0.43045(11) 0.0206(6) Uani 1 1 d .
O2 O 0.48608(17) 0.7243(3) 0.44505(11) 0.0197(6) Uani 1 1 d .
N1 N 0.3153(2) 1.3038(4) 0.47299(12) 0.0142(7) Uani 1 1 d .
N2 N 0.2089(2) 1.0856(4) 0.43711(14) 0.0193(7) Uani 1 1 d .
C8 C 0.1930(3) 0.4231(5) 0.22347(16) 0.0188(8) Uani 1 1 d .
C5 C 0.2501(2) 0.5328(5) 0.27286(15) 0.0167(8) Uani 1 1 d .
C16 C 0.3308(3) 1.4722(5) 0.48848(16) 0.0188(8) Uani 1 1 d .
H16 H 0.3921 1.5069 0.5018 0.023 Uiso 1 1 calc R
C6 C 0.3261(2) 0.4505(5) 0.30835(15) 0.0155(8) Uani 1 1 d .
H6 H 0.3419 0.3367 0.3001 0.019 Uiso 1 1 calc R
C15 C 0.4195(2) 0.1415(5) 0.07365(15) 0.0165(8) Uani 1 1 d .
C9 C 0.2566(2) 0.3380(5) 0.18826(15) 0.0170(8) Uani 1 1 d .
C14 C 0.2486(3) 0.1648(5) 0.16989(16) 0.0191(8) Uani 1 1 d .
H14 H 0.2063 0.0908 0.1819 0.023 Uiso 1 1 calc R
C25 C 0.1390(3) 0.2872(5) 0.25163(16) 0.0213(9) Uani 1 1 d .
C1 C 0.4139(2) 0.7997(5) 0.41805(16) 0.0159(8) Uani 1 1 d .
C26 C 0.1221(3) 0.5338(5) 0.18137(16) 0.0204(8) Uani 1 1 d .
C19 C 0.1528(3) 1.3754(5) 0.44913(17) 0.0222(9) Uani 1 1 d .
H19 H 0.0917 1.3402 0.4353 0.027 Uiso 1 1 calc R
C12 C 0.3663(2) 0.2091(5) 0.11598(15) 0.0170(8) Uani 1 1 d .
C22 C 0.0568(3) 1.0096(5) 0.46004(17) 0.0190(8) Uani 1 1 d .
C4 C 0.2291(3) 0.7019(5) 0.28648(16) 0.0199(9) Uani 1 1 d .
H4 H 0.1778 0.7582 0.2641 0.024 Uiso 1 1 calc R
C20 C 0.2254(3) 1.2552(5) 0.45288(16) 0.0176(8) Uani 1 1 d .
C3 C 0.2825(3) 0.7887(5) 0.33247(16) 0.0198(8) Uani 1 1 d .
H3 H 0.2684 0.9041 0.3401 0.024 Uiso 1 1 calc R
C11 C 0.3768(3) 0.3815(5) 0.13534(16) 0.0204(8) Uani 1 1 d .
H11 H 0.4201 0.4546 0.1240 0.024 Uiso 1 1 calc R
C21 C 0.1172(3) 1.0171(5) 0.41606(17) 0.0213(9) Uani 1 1 d .
H21A H 0.1226 0.8995 0.4015 0.026 Uiso 1 1 calc R
H21B H 0.0863 1.0892 0.3841 0.026 Uiso 1 1 calc R
C7 C 0.3776(2) 0.5356(5) 0.35525(16) 0.0167(8) Uani 1 1 d .
H7 H 0.4269 0.4779 0.3790 0.020 Uiso 1 1 calc R
C2 C 0.3568(2) 0.7062(5) 0.36742(16) 0.0164(8) Uani 1 1 d .
C24 C 0.0947(3) 0.9841(5) 0.51752(17) 0.0234(9) Uani 1 1 d .
H24 H 0.1587 0.9728 0.5298 0.028 Uiso 1 1 calc R
C13 C 0.3027(3) 0.1015(5) 0.13407(16) 0.0184(8) Uani 1 1 d .
H13 H 0.2964 -0.0147 0.1219 0.022 Uiso 1 1 calc R
C23 C -0.0389(3) 1.0249(5) 0.44301(18) 0.0242(9) Uani 1 1 d .
H23 H -0.0659 1.0416 0.4044 0.029 Uiso 1 1 calc R
C17 C 0.2637(3) 1.5961(5) 0.48614(17) 0.0217(9) Uani 1 1 d .
H17 H 0.2787 1.7110 0.4977 0.026 Uiso 1 1 calc R
C18 C 0.1724(3) 1.5451(5) 0.46591(18) 0.0259(9) Uani 1 1 d .
H18 H 0.1247 1.6262 0.4638 0.031 Uiso 1 1 calc R
C10 C 0.3228(3) 0.4432(5) 0.17130(16) 0.0207(9) Uani 1 1 d .
H10 H 0.3307 0.5582 0.1846 0.025 Uiso 1 1 calc R
H1N H 0.252(3) 1.025(6) 0.436(2) 0.031(14) Uiso 1 1 d .

loop_
_atom_site_aniso_label
_atom_site_aniso_U_11
_atom_site_aniso_U_22
_atom_site_aniso_U_33
_atom_site_aniso_U_23
_atom_site_aniso_U_13
_atom_site_aniso_U_12
Co1 0.0121(3) 0.0133(3) 0.0119(3) 0.0008(2) 0.00284(19) -0.0010(2)
F1 0.0244(12) 0.0249(12) 0.0234(12) 0.0017(10) 0.0065(10) -0.0014(10)
F2 0.0165(11) 0.0306(13) 0.0267(12) -0.0095(10) 0.0054(10) -0.0074(10)
F3 0.0219(12) 0.0326(13) 0.0236(12) -0.0065(10) 0.0140(10) -0.0017(10)
F5 0.0147(11) 0.0328(13) 0.0268(12) -0.0003(10) 0.0044(9) 0.0088(10)
F4 0.0250(12) 0.0286(13) 0.0205(12) 0.0026(10) 0.0024(10) 0.0041(10)
F6 0.0243(13) 0.0402(15) 0.0199(12) -0.0082(11) -0.0056(10) 0.0025(11)
O4 0.0250(15) 0.0205(15) 0.0177(14) -0.0067(11) 0.0063(12) 0.0019(12)
O3 0.0189(14) 0.0232(15) 0.0200(14) -0.0016(11) 0.0106(11) 0.0009(12)
O1 0.0212(14) 0.0223(15) 0.0193(14) -0.0109(12) 0.0068(12) -0.0020(12)
O2 0.0185(14) 0.0238(15) 0.0146(13) -0.0006(11) -0.0012(11) -0.0077(12)
N1 0.0176(16) 0.0148(16) 0.0101(15) 0.0025(12) 0.0030(12) -0.0001(12)
N2 0.0150(17) 0.0155(17) 0.0259(19) -0.0006(14) 0.0008(14) -0.0019(14)
C8 0.0157(19) 0.023(2) 0.016(2) -0.0036(16) 0.0008(16) -0.0003(16)
C5 0.0136(18) 0.023(2) 0.0156(19) -0.0050(16) 0.0075(15) -0.0009(16)
C16 0.019(2) 0.019(2) 0.018(2) -0.0027(16) 0.0051(16) -0.0058(16)
C6 0.0143(18) 0.0159(19) 0.0170(19) -0.0043(15) 0.0046(15) 0.0000(15)
C15 0.0156(19) 0.021(2) 0.0139(18) 0.0028(16) 0.0042(15) 0.0066(16)
C9 0.0130(18) 0.026(2) 0.0110(18) -0.0034(16) 0.0010(14) 0.0028(16)
C14 0.0144(19) 0.024(2) 0.019(2) -0.0017(16) 0.0037(16) -0.0006(16)
C25 0.015(2) 0.032(2) 0.017(2) -0.0018(17) 0.0030(16) -0.0004(17)
C1 0.0138(19) 0.019(2) 0.0158(19) -0.0015(15) 0.0059(15) -0.0083(15)
C26 0.0171(19) 0.027(2) 0.016(2) -0.0044(17) 0.0017(16) 0.0004(17)
C19 0.017(2) 0.021(2) 0.028(2) 0.0017(17) 0.0042(17) -0.0020(16)
C12 0.0141(18) 0.023(2) 0.0136(18) -0.0057(15) 0.0009(15) 0.0036(16)
C22 0.0164(19) 0.0110(19) 0.028(2) -0.0014(16) 0.0008(16) -0.0030(15)
C4 0.017(2) 0.025(2) 0.018(2) -0.0013(16) 0.0030(16) 0.0068(16)
C20 0.0176(19) 0.019(2) 0.0159(19) 0.0014(16) 0.0030(15) -0.0027(16)
C3 0.026(2) 0.0139(19) 0.019(2) -0.0021(15) 0.0029(17) 0.0026(16)
C11 0.0162(19) 0.023(2) 0.022(2) -0.0002(17) 0.0053(16) -0.0020(16)
C21 0.0154(19) 0.018(2) 0.027(2) -0.0019(17) -0.0033(16) -0.0037(16)
C7 0.0127(18) 0.020(2) 0.0178(19) -0.0016(16) 0.0038(15) 0.0021(15)
C2 0.0150(19) 0.019(2) 0.0161(19) 0.0019(15) 0.0058(15) -0.0005(15)
C24 0.0131(19) 0.027(2) 0.027(2) -0.0001(18) -0.0015(17) -0.0012(16)
C13 0.022(2) 0.0136(19) 0.019(2) -0.0049(15) 0.0032(16) -0.0017(15)
C23 0.021(2) 0.026(2) 0.023(2) 0.0018(18) -0.0002(17) -0.0022(17)
C17 0.024(2) 0.015(2) 0.028(2) -0.0030(16) 0.0075(17) -0.0016(16)
C18 0.021(2) 0.023(2) 0.033(2) 0.0028(18) 0.0064(18) 0.0080(18)
C10 0.023(2) 0.020(2) 0.020(2) -0.0076(16) 0.0069(17) -0.0025(17)

loop_
_atom_type_symbol
_atom_type_description
_atom_type_scat_dispersion_real
_atom_type_scat_dispersion_imag
_atom_type_scat_source
C C 0.0033 0.0016 'International Tables Vol C Tables 4.2.6.8 and 6.1.1.4'
Co Co 0.3494 0.9721 'International Tables Vol C Tables 4.2.6.8 and 6.1.1.4'
F F 0.0171 0.0103 'International Tables Vol C Tables 4.2.6.8 and 6.1.1.4'
N N 0.0061 0.0033 'International Tables Vol C Tables 4.2.6.8 and 6.1.1.4'
O O 0.0106 0.0060 'International Tables Vol C Tables 4.2.6.8 and 6.1.1.4'
H H 0.0000 0.0000 'International Tables Vol C Tables 4.2.6.8 and 6.1.1.4'

loop_
_geom_angle_atom_site_label_1
_geom_angle_atom_site_label_2
_geom_angle_atom_site_label_3
_geom_angle
_geom_angle_site_symmetry_1
_geom_angle_site_symmetry_3
O3 Co1 O4 159.89(11) 2_665 4_566
O3 Co1 O2 91.13(11) 2_665 3_676
O4 Co1 O2 86.41(10) 4_566 3_676
O3 Co1 O1 88.52(10) 2_665 .
O4 Co1 O1 87.14(11) 4_566 .
O2 Co1 O1 160.17(11) 3_676 .
O3 Co1 N1 106.28(11) 2_665 .
O4 Co1 N1 93.79(11) 4_566 .
O2 Co1 N1 100.22(11) 3_676 .
O1 Co1 N1 98.90(11) . .
O3 Co1 Co1 84.74(8) 2_665 3_676
O4 Co1 Co1 75.22(8) 4_566 3_676
O2 Co1 Co1 87.73(8) 3_676 3_676
O1 Co1 Co1 72.49(8) . 3_676
N1 Co1 Co1 166.11(9) . 3_676
C15 O4 Co1 133.1(2) . 4_565
C15 O3 Co1 121.1(2) . 2_645
C1 O1 Co1 136.5(2) . .
C1 O2 Co1 117.8(2) . 3_676
C16 N1 C20 116.9(3) . .
C16 N1 Co1 114.9(2) . .
C20 N1 Co1 128.0(2) . .
C20 N2 C21 122.9(3) . .
C20 N2 H1N 118(4) . .
C21 N2 H1N 118(4) . .
C9 C8 C26 106.5(3) . .
C9 C8 C5 110.6(3) . .
C26 C8 C5 112.7(3) . .
C9 C8 C25 112.9(3) . .
C26 C8 C25 108.0(3) . .
C5 C8 C25 106.2(3) . .
C4 C5 C6 117.8(3) . .
C4 C5 C8 125.0(3) . .
C6 C5 C8 117.1(3) . .
N1 C16 C17 125.0(4) . .
N1 C16 H16 117.5 . .
C17 C16 H16 117.5 . .
C7 C6 C5 120.9(3) . .
C7 C6 H6 119.6 . .
C5 C6 H6 119.6 . .
O4 C15 O3 125.7(3) . .
O4 C15 C12 116.2(3) . .
O3 C15 C12 118.1(3) . .
C10 C9 C14 118.3(3) . .
C10 C9 C8 117.8(3) . .
C14 C9 C8 123.7(3) . .
C13 C14 C9 120.5(4) . .
C13 C14 H14 119.7 . .
C9 C14 H14 119.7 . .
F3 C25 F2 107.3(3) . .
F3 C25 F1 106.5(3) . .
F2 C25 F1 106.3(3) . .
F3 C25 C8 111.4(3) . .
F2 C25 C8 113.1(3) . .
F1 C25 C8 111.8(3) . .
O2 C1 O1 125.3(3) . .
O2 C1 C2 117.6(3) . .
O1 C1 C2 117.1(3) . .
F4 C26 F6 106.5(3) . .
F4 C26 F5 106.7(3) . .
F6 C26 F5 106.6(3) . .
F4 C26 C8 111.6(3) . .
F6 C26 C8 111.8(3) . .
F5 C26 C8 113.3(3) . .
C18 C19 C20 119.4(4) . .
C18 C19 H19 120.3 . .
C20 C19 H19 120.3 . .
C13 C12 C11 119.4(3) . .
C13 C12 C15 119.8(3) . .
C11 C12 C15 120.8(3) . .
C24 C22 C23 118.2(4) . .
C24 C22 C21 121.4(3) . .
C23 C22 C21 120.4(4) . .
C3 C4 C5 121.2(4) . .
C3 C4 H4 119.4 . .
C5 C4 H4 119.4 . .
N2 C20 N1 117.5(3) . .
N2 C20 C19 121.3(3) . .
N1 C20 C19 121.3(3) . .
C4 C3 C2 120.6(4) . .
C4 C3 H3 119.7 . .
C2 C3 H3 119.7 . .
C10 C11 C12 119.5(4) . .
C10 C11 H11 120.2 . .
C12 C11 H11 120.2 . .
N2 C21 C22 114.9(3) . .
N2 C21 H21A 108.5 . .
C22 C21 H21A 108.5 . .
N2 C21 H21B 108.5 . .
C22 C21 H21B 108.5 . .
H21A C21 H21B 107.5 . .
C6 C7 C2 120.4(3) . .
C6 C7 H7 119.8 . .
C2 C7 H7 119.8 . .
C7 C2 C3 119.1(3) . .
C7 C2 C1 120.4(3) . .
C3 C2 C1 120.5(3) . .
C22 C24 C23 120.8(4) . 3_576
C22 C24 H24 119.6 . .
C23 C24 H24 119.6 3_576 .
C14 C13 C12 120.7(3) . .
C14 C13 H13 119.7 . .
C12 C13 H13 119.7 . .
C24 C23 C22 121.0(4) 3_576 .
C24 C23 H23 119.5 3_576 .
C22 C23 H23 119.5 . .
C16 C17 C18 117.6(4) . .
C16 C17 H17 121.2 . .
C18 C17 H17 121.2 . .
C19 C18 C17 119.8(4) . .
C19 C18 H18 120.1 . .
C17 C18 H18 120.1 . .
C11 C10 C9 121.5(4) . .
C11 C10 H10 119.2 . .
C9 C10 H10 119.2 . .

loop_
_geom_bond_atom_site_label_1
_geom_bond_atom_site_label_2
_geom_bond_distance
_geom_bond_site_symmetry_2
Co1 O3 2.015(3) 2_665
Co1 O4 2.029(3) 4_566
Co1 O2 2.034(2) 3_676
Co1 O1 2.058(3) .
Co1 N1 2.084(3) .
Co1 Co1 2.9351(10) 3_676
F1 C25 1.336(4) .
F2 C25 1.336(4) .
F3 C25 1.330(4) .
F5 C26 1.336(4) .
F4 C26 1.335(5) .
F6 C26 1.335(4) .
O4 C15 1.251(5) .
O4 Co1 2.029(2) 4_565
O3 C15 1.260(4) .
O3 Co1 2.015(2) 2_645
O1 C1 1.260(4) .
O2 C1 1.258(4) .
O2 Co1 2.034(2) 3_676
N1 C16 1.340(5) .
N1 C20 1.361(5) .
N2 C20 1.352(5) .
N2 C21 1.435(5) .
N2 H1N 0.78(5) .
C8 C9 1.531(5) .
C8 C26 1.537(5) .
C8 C5 1.539(5) .
C8 C25 1.545(5) .
C5 C4 1.380(5) .
C5 C6 1.399(5) .
C16 C17 1.359(5) .
C16 H16 0.9300 .
C6 C7 1.372(5) .
C6 H6 0.9300 .
C15 C12 1.496(5) .
C9 C10 1.388(5) .
C9 C14 1.387(5) .
C14 C13 1.375(5) .
C14 H14 0.9300 .
C1 C2 1.495(5) .
C19 C18 1.366(6) .
C19 C20 1.396(5) .
C19 H19 0.9300 .
C12 C13 1.383(5) .
C12 C11 1.389(5) .
C22 C24 1.378(5) .
C22 C23 1.388(5) .
C22 C21 1.516(6) .
C4 C3 1.374(5) .
C4 H4 0.9300 .
C3 C2 1.378(5) .
C3 H3 0.9300 .
C11 C10 1.373(5) .
C11 H11 0.9300 .
C21 H21A 0.9700 .
C21 H21B 0.9700 .
C7 C2 1.380(5) .
C7 H7 0.9300 .
C24 C23 1.379(6) 3_576
C24 H24 0.9300 .
C13 H13 0.9300 .
C23 C24 1.379(6) 3_576
C23 H23 0.9300 .
C17 C18 1.384(6) .
C17 H17 0.9300 .
C18 H18 0.9300 .
C10 H10 0.9300 .

loop_
_platon_squeeze_void_nr
_platon_squeeze_void_average_x
_platon_squeeze_void_average_y
_platon_squeeze_void_average_z
_platon_squeeze_void_volume
_platon_squeeze_void_count_electrons
1 0.500 -0.070 0.250 122.4 7.5
2 0.500 0.060 0.750 122.4 7.6
3 0.000 0.081 0.750 20.5 0.0
4 0.000 0.919 0.250 20.5 0.1
